data_1541704
loop_
_publ_author_name
'Manek, E.'
'Meyer, G.'

_publ_section_title
;
 (N H4)6 Nd (N O3)9, a ternary ammonium-rich lanthanide nitrate with
 lonesome nitrate ions: (N H4)6 (Nd (N O3)6) (N O3)3
;
_journal_name_full 'Zeitschrift fuer Anorganische und Allgemeine Chemie'
_journal_page_first 761
_journal_page_last 765
_journal_volume 619
_journal_year 1993
_chemical_formula_sum 'H24 N15 Nd O27'
_chemical_name_systematic '(N H4)6 (Nd (N O3)6) (N O3)3'
_space_group_IT_number 15
_symmetry_space_group_name_Hall '-C 2yc'
_symmetry_space_group_name_H-M 'C 1 2/c 1'
_cell_angle_alpha 90
_cell_angle_beta 125.56
_cell_angle_gamma 90
_cell_formula_units_Z 4
_cell_length_a 17.751
_cell_length_b 9.127
_cell_length_c 20.723
_cell_volume 2731.271
_citation_journal_id_ASTM ZAACAB
_cod_data_source_file Manek_ZAACAB_1993_1541.cif
_cod_data_source_block H24N15Nd1O27
_cod_original_formula_sum 'H24 N15 Nd1 O27'
_cod_database_code 1541704

loop_
_symmetry_equiv_pos_as_xyz
x,y,z
-x,y,-z+1/2
-x,-y,-z
x,-y,z-1/2
x+1/2,y+1/2,z
-x+1/2,y+1/2,-z+1/2
-x+1/2,-y+1/2,-z
x+1/2,-y+1/2,z-1/2

loop_
_atom_site_label
_atom_site_type_symbol
_atom_site_fract_x
_atom_site_fract_y
_atom_site_fract_z
_atom_site_occupancy
_atom_site_U_iso_or_equiv
N6 N-3 0.36807 0.60834 0.76123 1 0.0
O7 O-2 0.24691 0.82052 0.61758 1 0.0
O14 O-2 0.1179 0.50092 0.61554 1 0.0
N5 N+5 0.15652 0.39641 0.64518 1 0.0
O2 O-2 0.08417 0.78191 0.36386 1 0.0
N3 N+5 0.15864 0.81636 0.58257 1 0.0
O4 O-2 0.31686 0.48305 0.51304 1 0.0
O8 O-2 0.38737 0.7427 0.4842 1 0.0
O9 O-2 0.12427 0.86501 0.61456 1 0.0
O6 O-2 0.32054 0.3102 0.58549 1 0.0
O12 O-2 0.13302 0.27304 0.61007 1 0.0
O1 O-2 0.37949 0.93927 0.59215 1 0.0
Nd1 Nd+3 0.75 0.25 0.5 1 0.0
N1 N+5 0.05789 0.6509 0.35949 1 0.0
N4 N+5 0.5 0.31791 0.75 1 0.0
N2 N+5 0.29939 0.43512 0.55974 1 0.0
O5 O-2 0.25933 0.52175 0.57887 1 0.0
O3 O-2 0.47917 0.11352 0.31171 1 0.0
O13 O-2 0.22327 0.38344 0.71482 1 0.0
N8 N-3 0.18386 0.60289 0.80536 1 0.0
N7 N-3 0.04358 0.31108 0.44383 1 0.0
O10 O-2 0.97402 0.1207 0.27685 1 0.0
O11 O-2 0 0.301 0.25 1 0.0
